data_7245109
loop_
_publ_author_name
'Shimizu, Yuta'
'Takeda, Takashi'
'Hoshino, Norihisa'
'Akutagawa, Tomoyuki'

_publ_section_title
;
 Tetranitro- and Tetraamino- dibenzo[18]crown-6-ether Derivatives:
 Complexes for Alkali Metal Ions, Redox Potentials, Crystal Structures,
 Molecular Sorption, and Proton Conducting Behaviors.
;
_journal_name_full CrystEngComm
_journal_paper_doi 10.1039/D2CE00582D
_journal_year 2022
_chemical_formula_moiety 'C26 H29 I N7 Na O14'
_chemical_formula_sum 'C26 H29 I N7 Na O14'
_chemical_formula_weight 813.45
_space_group_crystal_system orthorhombic
_space_group_IT_number 61
_space_group_name_Hall '-P 2ac 2ab'
_space_group_name_H-M_alt 'P b c a'
_atom_sites_solution_hydrogens geom
_atom_sites_solution_primary direct
_atom_sites_solution_secondary difmap
_audit_update_record
;
2022-04-26 deposited with the CCDC.	2022-06-28 downloaded from the CCDC.
;
_cell_angle_alpha 90.0000
_cell_angle_beta 90.0000
_cell_angle_gamma 90.0000
_cell_formula_units_Z 8
_cell_length_a 17.6971(3)
_cell_length_b 18.6927(3)
_cell_length_c 20.9582(4)
_cell_measurement_reflns_used 43948
_cell_measurement_temperature 296
_cell_measurement_theta_max 68.28
_cell_measurement_theta_min 3.17
_cell_volume 6933.1(2)
_computing_cell_refinement 'RAPID AUTO'
_computing_data_collection 'RAPID AUTO (Rigaku, ????)'
_computing_data_reduction 'RAPID AUTO'
_computing_molecular_graphics 'CrystalStructure 4.3'
_computing_publication_material 'CrystalStructure 4.3 (Rigaku, 2018)'
_computing_structure_refinement 'SHELXL97 (Sheldrick, 2008)'
_computing_structure_solution 'SHELXS97 (Sheldrick, 2008)'
_diffrn_ambient_temperature 296
_diffrn_detector_area_resol_mean 10.000
_diffrn_measured_fraction_theta_full 0.999
_diffrn_measured_fraction_theta_max 0.999
_diffrn_measurement_device_type 'Rigaku R-AXIS RAPID'
_diffrn_measurement_method \w
_diffrn_radiation_type 'Cu K\a'
_diffrn_radiation_wavelength 1.54187
_diffrn_reflns_av_R_equivalents 0.1081
_diffrn_reflns_av_unetI/netI 0.0680
_diffrn_reflns_Laue_measured_fraction_full 0.000
_diffrn_reflns_Laue_measured_fraction_max 0.000
_diffrn_reflns_limit_h_max 21
_diffrn_reflns_limit_h_min -20
_diffrn_reflns_limit_k_max 22
_diffrn_reflns_limit_k_min -22
_diffrn_reflns_limit_l_max 25
_diffrn_reflns_limit_l_min -24
_diffrn_reflns_number 73769
_diffrn_reflns_point_group_measured_fraction_full 0.000
_diffrn_reflns_point_group_measured_fraction_max 0.000
_diffrn_reflns_theta_full 68.240
_diffrn_reflns_theta_max 68.240
_diffrn_reflns_theta_min 4.035
_diffrn_standards_number 0
_exptl_absorpt_coefficient_mu 8.039
_exptl_absorpt_correction_T_max 0.200
_exptl_absorpt_correction_T_min 0.123
_exptl_absorpt_correction_type multi-scan
_exptl_absorpt_process_details 'ABSCOR (Rigaku, 1995)'
_exptl_crystal_colour yellow
_exptl_crystal_density_diffrn 1.559
_exptl_crystal_density_method 'not measured'
_exptl_crystal_description block
_exptl_crystal_F_000 3280.00
_exptl_crystal_size_max 0.200
_exptl_crystal_size_mid 0.200
_exptl_crystal_size_min 0.200
_refine_diff_density_max 1.31
_refine_diff_density_min -0.48
_refine_ls_extinction_method none
_refine_ls_goodness_of_fit_ref 1.039
_refine_ls_hydrogen_treatment constr
_refine_ls_number_parameters 442
_refine_ls_number_reflns 6336
_refine_ls_number_restraints 0
_refine_ls_R_factor_all 0.0844
_refine_ls_R_factor_gt 0.0638
_refine_ls_shift/su_max 0.000
_refine_ls_structure_factor_coef Fsqd
_refine_ls_weighting_details 'w = 1/[\s^2^(Fo^2^)+(0.0534P)^2^+15.4208P] where P=(Fo^2^+2Fc^2^)/3'
_refine_ls_weighting_scheme calc
_refine_ls_wR_factor_gt 0.1324
_refine_ls_wR_factor_ref 0.1443
_reflns_number_gt 4715
_reflns_number_total 6336
_reflns_threshold_expression F^2^>2.0\s(F^2^)
_cod_data_source_file d2ce00582d2.cif
_cod_data_source_block 210113_TN_NaI
_cod_database_code 7245109

loop_
_space_group_symop_id
_space_group_symop_operation_xyz
1 +X,+Y,+Z
2 1/2+X,1/2-Y,-Z
3 -X,1/2+Y,1/2-Z
4 1/2-X,-Y,1/2+Z
5 -X,-Y,-Z
6 -1/2-X,-1/2+Y,+Z
7 +X,-1/2-Y,-1/2+Z
8 -1/2+X,+Y,-1/2-Z

loop_
_atom_site_label
_atom_site_type_symbol
_atom_site_fract_x
_atom_site_fract_y
_atom_site_fract_z
_atom_site_U_iso_or_equiv
_atom_site_adp_type
_atom_site_occupancy
_atom_site_symmetry_multiplicity
_atom_site_calc_flag
_atom_site_refinement_flags
_atom_site_disorder_assembly
_atom_site_disorder_group
I1 I 0.88456(2) 0.246094(17) 0.480275(16) 0.03692(14) Uani 1 1 d . . .
Na1 Na 0.71509(13) 0.01272(11) 0.73175(9) 0.0364(5) Uani 1 1 d . . .
O1 O 0.7469(2) 0.05882(19) 0.61077(16) 0.0362(9) Uani 1 1 d . . .
O2 O 0.7982(2) 0.13423(19) 0.71608(17) 0.0358(9) Uani 1 1 d . . .
O3 O 0.7576(2) 0.08788(19) 0.83799(16) 0.0366(9) Uani 1 1 d . . .
O4 O 0.6877(2) -0.02940(18) 0.85249(16) 0.0353(9) Uani 1 1 d . . .
O5 O 0.6593(2) -0.11434(18) 0.74893(17) 0.0317(8) Uani 1 1 d . . .
O6 O 0.6803(2) -0.05970(17) 0.62686(16) 0.0331(9) Uani 1 1 d . . .
O7 O 0.6620(2) 0.1451(2) 0.39289(18) 0.0464(10) Uani 1 1 d . . .
O8 O 0.5481(2) 0.1026(2) 0.3947(2) 0.0550(12) Uani 1 1 d . . .
O9 O 0.5733(3) -0.0375(3) 0.36694(19) 0.0602(13) Uani 1 1 d . . .
O10 O 0.4981(2) -0.0772(2) 0.44036(18) 0.0431(10) Uani 1 1 d . . .
O11 O 0.6559(3) 0.2421(2) 1.02094(19) 0.0485(11) Uani 1 1 d . . .
O12 O 0.6817(3) 0.1646(2) 1.0949(2) 0.0630(13) Uani 1 1 d . . .
O13 O 0.5437(3) 0.1014(2) 1.0743(2) 0.0566(12) Uani 1 1 d . . .
O14 O 0.5597(2) -0.0129(2) 1.06668(18) 0.0466(10) Uani 1 1 d . . .
N1 N 0.6136(3) 0.1034(3) 0.4127(2) 0.0422(12) Uani 1 1 d . . .
N2 N 0.5533(3) -0.0435(3) 0.4221(2) 0.0387(11) Uani 1 1 d . . .
N3 N 0.6671(3) 0.1811(3) 1.0399(2) 0.0418(12) Uani 1 1 d . . .
N4 N 0.5740(3) 0.0491(3) 1.0512(2) 0.0407(12) Uani 1 1 d . . .
N5 N 0.6085(3) 0.0920(3) 0.7161(3) 0.0613(16) Uani 1 1 d . . .
N6 N 0.8360(3) -0.0438(3) 0.7354(2) 0.0418(12) Uani 1 1 d . . .
N7 N 0.4882(3) 0.2643(3) 0.7838(3) 0.0580(16) Uani 1 1 d . . .
C1 C 0.6999(3) 0.0398(3) 0.5634(2) 0.0337(13) Uani 1 1 d . . .
C2 C 0.6851(3) 0.0805(3) 0.5090(2) 0.0337(13) Uani 1 1 d . . .
H2 H 0.7083 0.1246 0.5034 0.040 Uiso 1 1 calc R . .
C3 C 0.6360(3) 0.0546(3) 0.4640(2) 0.0352(13) Uani 1 1 d . . .
C4 C 0.6023(3) -0.0116(3) 0.4716(2) 0.0347(13) Uani 1 1 d . . .
C5 C 0.6157(3) -0.0525(3) 0.5253(2) 0.0323(12) Uani 1 1 d . . .
H5 H 0.5929 -0.0970 0.5301 0.039 Uiso 1 1 calc R . .
C6 C 0.6634(3) -0.0263(3) 0.5715(2) 0.0309(12) Uani 1 1 d . . .
C7 C 0.7866(3) 0.1256(3) 0.6033(3) 0.0368(13) Uani 1 1 d . . .
H7A H 0.7513 0.1653 0.6036 0.044 Uiso 1 1 calc R . .
H7B H 0.8141 0.1263 0.5633 0.044 Uiso 1 1 calc R . .
C8 C 0.8396(3) 0.1313(3) 0.6579(2) 0.0345(13) Uani 1 1 d . . .
H8A H 0.8732 0.0903 0.6583 0.041 Uiso 1 1 calc R . .
H8B H 0.8702 0.1741 0.6534 0.041 Uiso 1 1 calc R . .
C9 C 0.8456(3) 0.1436(3) 0.7695(2) 0.0350(13) Uani 1 1 d . . .
H9A H 0.8776 0.1851 0.7632 0.042 Uiso 1 1 calc R . .
H9B H 0.8779 0.1020 0.7746 0.042 Uiso 1 1 calc R . .
C10 C 0.7984(3) 0.1534(3) 0.8277(2) 0.0361(13) Uani 1 1 d . . .
H10A H 0.8301 0.1640 0.8642 0.043 Uiso 1 1 calc R . .
H10B H 0.7634 0.1928 0.8217 0.043 Uiso 1 1 calc R . .
C11 C 0.7171(3) 0.0831(3) 0.8925(2) 0.0326(12) Uani 1 1 d . . .
C12 C 0.7117(3) 0.1351(3) 0.9387(2) 0.0350(13) Uani 1 1 d . . .
H12 H 0.7380 0.1778 0.9343 0.042 Uiso 1 1 calc R . .
C13 C 0.6671(3) 0.1236(3) 0.9915(2) 0.0343(13) Uani 1 1 d . . .
C14 C 0.6277(3) 0.0604(3) 0.9994(2) 0.0352(13) Uani 1 1 d . . .
C15 C 0.6339(3) 0.0068(3) 0.9535(2) 0.0340(13) Uani 1 1 d . . .
H15 H 0.6083 -0.0362 0.9588 0.041 Uiso 1 1 calc R . .
C16 C 0.6779(3) 0.0176(3) 0.9006(2) 0.0334(13) Uani 1 1 d . . .
C17 C 0.6563(3) -0.0997(3) 0.8612(2) 0.0335(12) Uani 1 1 d . . .
H17A H 0.6015 -0.0974 0.8609 0.040 Uiso 1 1 calc R . .
H17B H 0.6724 -0.1195 0.9018 0.040 Uiso 1 1 calc R . .
C18 C 0.6837(3) -0.1453(3) 0.8079(2) 0.0348(13) Uani 1 1 d . . .
H18A H 0.7384 -0.1481 0.8088 0.042 Uiso 1 1 calc R . .
H18B H 0.6635 -0.1933 0.8121 0.042 Uiso 1 1 calc R . .
C19 C 0.6816(3) -0.1587(3) 0.6969(2) 0.0308(12) Uani 1 1 d . . .
H19A H 0.6643 -0.2074 0.7039 0.037 Uiso 1 1 calc R . .
H19B H 0.7362 -0.1593 0.6933 0.037 Uiso 1 1 calc R . .
C20 C 0.6475(3) -0.1298(3) 0.6371(2) 0.0335(13) Uani 1 1 d . . .
H20A H 0.6588 -0.1610 0.6014 0.040 Uiso 1 1 calc R . .
H20B H 0.5931 -0.1261 0.6415 0.040 Uiso 1 1 calc R . .
C21 C 0.5858(4) 0.1399(4) 0.6887(3) 0.0497(16) Uani 1 1 d . . .
C22 C 0.5565(4) 0.2022(3) 0.6516(3) 0.0556(18) Uani 1 1 d . . .
H22A H 0.5981 0.2295 0.6353 0.067 Uiso 1 1 calc R . .
H22B H 0.5261 0.2318 0.6789 0.067 Uiso 1 1 calc R . .
H22C H 0.5262 0.1852 0.6167 0.067 Uiso 1 1 calc R . .
C23 C 0.9000(4) -0.0513(3) 0.7369(3) 0.0403(14) Uani 1 1 d . . .
C24 C 0.9817(4) -0.0581(4) 0.7382(3) 0.0564(18) Uani 1 1 d . . .
H24A H 1.0043 -0.0116 0.7345 0.068 Uiso 1 1 calc R . .
H24B H 0.9980 -0.0876 0.7033 0.068 Uiso 1 1 calc R . .
H24C H 0.9969 -0.0797 0.7778 0.068 Uiso 1 1 calc R . .
C25 C 0.5138(4) 0.2395(4) 0.8298(4) 0.0509(17) Uani 1 1 d . . .
C26 C 0.5423(4) 0.2081(4) 0.8882(3) 0.0612(19) Uani 1 1 d . . .
H26A H 0.5966 0.2085 0.8875 0.073 Uiso 1 1 calc R . .
H26B H 0.5246 0.1598 0.8918 0.073 Uiso 1 1 calc R . .
H26C H 0.5246 0.2354 0.9240 0.073 Uiso 1 1 calc R . .

loop_
_atom_site_aniso_label
_atom_site_aniso_U_11
_atom_site_aniso_U_22
_atom_site_aniso_U_33
_atom_site_aniso_U_23
_atom_site_aniso_U_13
_atom_site_aniso_U_12
I1 0.0446(3) 0.0359(2) 0.0303(2) -0.00123(15) 0.00037(17) -0.00141(16)
Na1 0.0355(13) 0.0365(12) 0.0373(13) 0.0014(9) -0.0013(10) 0.0002(10)
O1 0.038(2) 0.038(2) 0.032(2) 0.0033(16) -0.0033(18) -0.0094(17)
O2 0.034(2) 0.042(2) 0.031(2) -0.0011(16) 0.0032(18) -0.0034(18)
O3 0.041(2) 0.038(2) 0.031(2) -0.0033(16) 0.0069(18) -0.0032(18)
O4 0.044(2) 0.032(2) 0.031(2) 0.0019(16) 0.0047(18) -0.0030(17)
O5 0.031(2) 0.035(2) 0.0293(19) -0.0009(15) -0.0038(18) 0.0001(17)
O6 0.040(2) 0.0300(19) 0.029(2) 0.0030(15) -0.0067(17) -0.0039(16)
O7 0.044(3) 0.058(3) 0.037(2) 0.014(2) 0.006(2) 0.000(2)
O8 0.039(3) 0.076(3) 0.049(3) 0.021(2) -0.008(2) 0.004(2)
O9 0.062(3) 0.091(4) 0.027(2) -0.009(2) 0.002(2) -0.001(3)
O10 0.037(2) 0.059(3) 0.034(2) -0.0038(19) -0.0021(19) 0.002(2)
O11 0.064(3) 0.039(2) 0.043(3) -0.0063(19) 0.008(2) -0.003(2)
O12 0.080(4) 0.078(3) 0.032(2) -0.012(2) -0.015(2) 0.022(3)
O13 0.063(3) 0.058(3) 0.049(3) 0.006(2) 0.022(2) 0.017(2)
O14 0.052(3) 0.052(3) 0.036(2) 0.007(2) 0.008(2) 0.000(2)
N1 0.042(3) 0.058(3) 0.027(3) 0.008(2) 0.005(2) 0.008(3)
N2 0.036(3) 0.051(3) 0.030(3) -0.006(2) 0.000(2) 0.012(2)
N3 0.038(3) 0.053(3) 0.035(3) -0.011(2) -0.001(2) 0.005(2)
N4 0.039(3) 0.056(3) 0.027(3) 0.005(2) -0.001(2) 0.007(3)
N5 0.044(4) 0.068(4) 0.072(4) 0.010(3) 0.003(3) 0.016(3)
N6 0.038(3) 0.045(3) 0.042(3) -0.005(2) 0.002(2) 0.002(3)
N7 0.043(4) 0.066(4) 0.065(4) -0.016(3) -0.007(3) 0.002(3)
C1 0.031(3) 0.044(3) 0.027(3) 0.003(2) 0.000(2) 0.003(3)
C2 0.033(3) 0.038(3) 0.030(3) 0.001(2) 0.004(3) -0.001(2)
C3 0.037(3) 0.045(3) 0.023(3) 0.003(2) 0.004(3) 0.008(3)
C4 0.031(3) 0.046(3) 0.027(3) -0.007(2) 0.000(2) 0.005(3)
C5 0.026(3) 0.040(3) 0.031(3) -0.003(2) 0.003(2) 0.001(2)
C6 0.029(3) 0.037(3) 0.026(3) -0.001(2) -0.001(2) 0.005(2)
C7 0.044(4) 0.032(3) 0.034(3) 0.002(2) 0.003(3) -0.005(3)
C8 0.036(3) 0.033(3) 0.035(3) 0.000(2) 0.008(3) -0.003(3)
C9 0.031(3) 0.041(3) 0.033(3) 0.001(2) 0.004(3) -0.004(3)
C10 0.038(3) 0.039(3) 0.032(3) -0.001(2) 0.001(3) -0.005(3)
C11 0.029(3) 0.041(3) 0.028(3) -0.002(2) 0.001(2) 0.004(2)
C12 0.033(3) 0.038(3) 0.034(3) 0.000(2) 0.001(3) 0.002(2)
C13 0.030(3) 0.046(3) 0.027(3) 0.000(2) -0.004(2) 0.005(3)
C14 0.034(3) 0.047(4) 0.025(3) 0.004(2) 0.003(3) 0.006(3)
C15 0.032(3) 0.042(3) 0.028(3) 0.004(2) -0.002(3) 0.003(2)
C16 0.036(3) 0.040(3) 0.025(3) -0.001(2) -0.003(3) 0.001(3)
C17 0.037(3) 0.037(3) 0.027(3) 0.003(2) 0.001(3) -0.002(3)
C18 0.038(3) 0.031(3) 0.035(3) 0.004(2) -0.007(3) -0.002(2)
C19 0.031(3) 0.027(3) 0.035(3) 0.001(2) 0.001(3) -0.002(2)
C20 0.034(3) 0.032(3) 0.034(3) 0.000(2) 0.002(3) -0.002(2)
C21 0.041(4) 0.055(4) 0.054(4) -0.008(3) 0.005(3) -0.002(3)
C22 0.065(5) 0.056(4) 0.046(4) -0.001(3) 0.006(4) -0.006(4)
C23 0.048(4) 0.039(3) 0.034(3) 0.003(3) -0.003(3) 0.000(3)
C24 0.041(4) 0.085(5) 0.044(4) 0.001(3) 0.002(3) 0.009(4)
C25 0.037(4) 0.060(4) 0.056(5) -0.014(3) 0.005(4) -0.004(3)
C26 0.048(4) 0.075(5) 0.061(5) 0.008(4) -0.016(4) -0.004(4)

loop_
_atom_type_symbol
_atom_type_description
_atom_type_scat_dispersion_real
_atom_type_scat_dispersion_imag
_atom_type_scat_source
C C 0.0181 0.0091
;
International Tables for Crystallography
(Vol. C, Tables 4.2.6.8 and 6.1.1.4)
;
H H 0.0000 0.0000
;
International Tables for Crystallography
(Vol. C, Table 6.1.1.4)
;
O O 0.0492 0.0322
;
International Tables for Crystallography
(Vol. C, Tables 4.2.6.8 and 6.1.1.4)
;
Na Na 0.1353 0.1239
;
International Tables for Crystallography
(Vol. C, Tables 4.2.6.8 and 6.1.1.4)
;
I I -0.3257 6.8362
;
International Tables for Crystallography
(Vol. C, Tables 4.2.6.8 and 6.1.1.4)
;
N N 0.0311 0.0180
;
International Tables for Crystallography
(Vol. C, Tables 4.2.6.8 and 6.1.1.4)
;

loop_
_geom_angle_atom_site_label_1
_geom_angle_atom_site_label_2
_geom_angle_atom_site_label_3
_geom_angle
_geom_angle_site_symmetry_1
_geom_angle_site_symmetry_3
_geom_angle_publ_flag
N6 Na1 N5 166.8(2) . . ?
N6 Na1 O5 86.08(16) . . ?
N5 Na1 O5 106.38(19) . . ?
N6 Na1 O6 90.49(15) . . ?
N5 Na1 O6 91.10(18) . . ?
O5 Na1 O6 63.91(12) . . ?
N6 Na1 O4 90.10(15) . . ?
N5 Na1 O4 99.55(18) . . ?
O5 Na1 O4 62.24(12) . . ?
O6 Na1 O4 125.96(13) . . ?
N6 Na1 O2 83.63(16) . . ?
N5 Na1 O2 83.93(18) . . ?
O5 Na1 O2 169.69(15) . . ?
O6 Na1 O2 116.77(13) . . ?
O4 Na1 O2 116.98(13) . . ?
N6 Na1 O1 89.12(15) . . ?
N5 Na1 O1 80.92(17) . . ?
O5 Na1 O1 119.65(13) . . ?
O6 Na1 O1 56.01(11) . . ?
O4 Na1 O1 177.89(14) . . ?
O2 Na1 O1 60.98(11) . . ?
N6 Na1 O3 87.41(15) . . ?
N5 Na1 O3 90.59(18) . . ?
O5 Na1 O3 117.45(13) . . ?
O6 Na1 O3 177.39(15) . . ?
O4 Na1 O3 55.63(11) . . ?
O2 Na1 O3 61.46(11) . . ?
O1 Na1 O3 122.37(13) . . ?
C1 O1 C7 116.7(4) . . ?
C1 O1 Na1 118.4(3) . . ?
C7 O1 Na1 118.3(3) . . ?
C9 O2 C8 112.2(4) . . ?
C9 O2 Na1 109.2(3) . . ?
C8 O2 Na1 110.4(3) . . ?
C11 O3 C10 116.7(4) . . ?
C11 O3 Na1 120.5(3) . . ?
C10 O3 Na1 116.9(3) . . ?
C16 O4 C17 116.7(4) . . ?
C16 O4 Na1 122.4(3) . . ?
C17 O4 Na1 117.1(3) . . ?
C19 O5 C18 110.0(4) . . ?
C19 O5 Na1 108.7(3) . . ?
C18 O5 Na1 112.0(3) . . ?
C6 O6 C20 117.2(4) . . ?
C6 O6 Na1 121.8(3) . . ?
C20 O6 Na1 115.5(3) . . ?
O8 N1 O7 124.4(5) . . ?
O8 N1 C3 118.5(5) . . ?
O7 N1 C3 116.9(5) . . ?
O9 N2 O10 125.3(5) . . ?
O9 N2 C4 117.3(5) . . ?
O10 N2 C4 117.2(4) . . ?
O12 N3 O11 125.2(5) . . ?
O12 N3 C13 117.6(5) . . ?
O11 N3 C13 117.1(5) . . ?
O13 N4 O14 124.2(5) . . ?
O13 N4 C14 117.9(5) . . ?
O14 N4 C14 117.8(5) . . ?
C21 N5 Na1 145.6(5) . . ?
C23 N6 Na1 160.8(5) . . ?
O1 C1 C2 125.2(5) . . ?
O1 C1 C6 115.3(4) . . ?
C2 C1 C6 119.5(5) . . ?
C3 C2 C1 119.3(5) . . ?
C3 C2 H2 120.3 . . ?
C1 C2 H2 120.3 . . ?
C2 C3 C4 120.6(5) . . ?
C2 C3 N1 117.3(5) . . ?
C4 C3 N1 121.7(5) . . ?
C5 C4 C3 121.1(5) . . ?
C5 C4 N2 116.7(5) . . ?
C3 C4 N2 122.2(5) . . ?
C6 C5 C4 118.8(5) . . ?
C6 C5 H5 120.6 . . ?
C4 C5 H5 120.6 . . ?
O6 C6 C5 125.2(5) . . ?
O6 C6 C1 114.2(5) . . ?
C5 C6 C1 120.7(5) . . ?
O1 C7 C8 106.6(4) . . ?
O1 C7 H7A 110.4 . . ?
C8 C7 H7A 110.4 . . ?
O1 C7 H7B 110.4 . . ?
C8 C7 H7B 110.4 . . ?
H7A C7 H7B 108.6 . . ?
O2 C8 C7 109.7(4) . . ?
O2 C8 H8A 109.7 . . ?
C7 C8 H8A 109.7 . . ?
O2 C8 H8B 109.7 . . ?
C7 C8 H8B 109.7 . . ?
H8A C8 H8B 108.2 . . ?
O2 C9 C10 109.3(5) . . ?
O2 C9 H9A 109.8 . . ?
C10 C9 H9A 109.8 . . ?
O2 C9 H9B 109.8 . . ?
C10 C9 H9B 109.8 . . ?
H9A C9 H9B 108.3 . . ?
O3 C10 C9 107.5(4) . . ?
O3 C10 H10A 110.2 . . ?
C9 C10 H10A 110.2 . . ?
O3 C10 H10B 110.2 . . ?
C9 C10 H10B 110.2 . . ?
H10A C10 H10B 108.5 . . ?
O3 C11 C12 125.8(5) . . ?
O3 C11 C16 114.7(5) . . ?
C12 C11 C16 119.4(5) . . ?
C11 C12 C13 119.7(5) . . ?
C11 C12 H12 120.1 . . ?
C13 C12 H12 120.1 . . ?
C12 C13 C14 121.4(5) . . ?
C12 C13 N3 116.0(5) . . ?
C14 C13 N3 122.6(5) . . ?
C13 C14 C15 119.4(5) . . ?
C13 C14 N4 122.9(5) . . ?
C15 C14 N4 117.4(5) . . ?
C16 C15 C14 119.9(5) . . ?
C16 C15 H15 120.1 . . ?
C14 C15 H15 120.1 . . ?
O4 C16 C15 125.7(5) . . ?
O4 C16 C11 114.1(5) . . ?
C15 C16 C11 120.2(5) . . ?
O4 C17 C18 107.5(4) . . ?
O4 C17 H17A 110.2 . . ?
C18 C17 H17A 110.2 . . ?
O4 C17 H17B 110.2 . . ?
C18 C17 H17B 110.2 . . ?
H17A C17 H17B 108.5 . . ?
O5 C18 C17 108.6(4) . . ?
O5 C18 H18A 110.0 . . ?
C17 C18 H18A 110.0 . . ?
O5 C18 H18B 110.0 . . ?
C17 C18 H18B 110.0 . . ?
H18A C18 H18B 108.3 . . ?
O5 C19 C20 108.6(4) . . ?
O5 C19 H19A 110.0 . . ?
C20 C19 H19A 110.0 . . ?
O5 C19 H19B 110.0 . . ?
C20 C19 H19B 110.0 . . ?
H19A C19 H19B 108.3 . . ?
O6 C20 C19 106.9(4) . . ?
O6 C20 H20A 110.3 . . ?
C19 C20 H20A 110.3 . . ?
O6 C20 H20B 110.3 . . ?
C19 C20 H20B 110.3 . . ?
H20A C20 H20B 108.6 . . ?
N5 C21 C22 179.0(7) . . ?
C21 C22 H22A 109.5 . . ?
C21 C22 H22B 109.5 . . ?
H22A C22 H22B 109.5 . . ?
C21 C22 H22C 109.5 . . ?
H22A C22 H22C 109.5 . . ?
H22B C22 H22C 109.5 . . ?
N6 C23 C24 177.9(7) . . ?
C23 C24 H24A 109.5 . . ?
C23 C24 H24B 109.5 . . ?
H24A C24 H24B 109.5 . . ?
C23 C24 H24C 109.5 . . ?
H24A C24 H24C 109.5 . . ?
H24B C24 H24C 109.5 . . ?
N7 C25 C26 177.5(7) . . ?
C25 C26 H26A 109.5 . . ?
C25 C26 H26B 109.5 . . ?
H26A C26 H26B 109.5 . . ?
C25 C26 H26C 109.5 . . ?
H26A C26 H26C 109.5 . . ?
H26B C26 H26C 109.5 . . ?

loop_
_geom_bond_atom_site_label_1
_geom_bond_atom_site_label_2
_geom_bond_distance
_geom_bond_site_symmetry_2
_geom_bond_publ_flag
Na1 N6 2.388(6) . ?
Na1 N5 2.422(6) . ?
Na1 O5 2.597(4) . ?
Na1 O6 2.654(4) . ?
Na1 O4 2.694(4) . ?
Na1 O2 2.726(4) . ?
Na1 O1 2.736(4) . ?
Na1 O3 2.738(4) . ?
O1 C1 1.343(6) . ?
O1 C7 1.441(6) . ?
O2 C9 1.410(6) . ?
O2 C8 1.425(6) . ?
O3 C11 1.351(6) . ?
O3 C10 1.438(6) . ?
O4 C16 1.349(6) . ?
O4 C17 1.439(6) . ?
O5 C19 1.426(6) . ?
O5 C18 1.430(6) . ?
O6 C6 1.351(6) . ?
O6 C20 1.449(6) . ?
O7 N1 1.231(6) . ?
O8 N1 1.219(6) . ?
O9 N2 1.216(5) . ?
O10 N2 1.222(6) . ?
O11 N3 1.223(6) . ?
O12 N3 1.221(6) . ?
O13 N4 1.216(6) . ?
O14 N4 1.231(6) . ?
N1 C3 1.465(7) . ?
N2 C4 1.478(7) . ?
N3 C13 1.479(7) . ?
N4 C14 1.457(7) . ?
N5 C21 1.138(8) . ?
N6 C23 1.142(7) . ?
N7 C25 1.162(8) . ?
C1 C2 1.394(7) . ?
C1 C6 1.405(7) . ?
C2 C3 1.371(7) . ?
C2 H2 0.9300 . ?
C3 C4 1.384(8) . ?
C4 C5 1.380(7) . ?
C5 C6 1.376(7) . ?
C5 H5 0.9300 . ?
C7 C8 1.484(7) . ?
C7 H7A 0.9700 . ?
C7 H7B 0.9700 . ?
C8 H8A 0.9700 . ?
C8 H8B 0.9700 . ?
C9 C10 1.490(7) . ?
C9 H9A 0.9700 . ?
C9 H9B 0.9700 . ?
C10 H10A 0.9700 . ?
C10 H10B 0.9700 . ?
C11 C12 1.376(7) . ?
C11 C16 1.418(7) . ?
C12 C13 1.375(7) . ?
C12 H12 0.9300 . ?
C13 C14 1.381(8) . ?
C14 C15 1.394(8) . ?
C15 C16 1.369(7) . ?
C15 H15 0.9300 . ?
C17 C18 1.487(7) . ?
C17 H17A 0.9700 . ?
C17 H17B 0.9700 . ?
C18 H18A 0.9700 . ?
C18 H18B 0.9700 . ?
C19 C20 1.491(7) . ?
C19 H19A 0.9700 . ?
C19 H19B 0.9700 . ?
C20 H20A 0.9700 . ?
C20 H20B 0.9700 . ?
C21 C22 1.492(9) . ?
C22 H22A 0.9600 . ?
C22 H22B 0.9600 . ?
C22 H22C 0.9600 . ?
C23 C24 1.452(9) . ?
C24 H24A 0.9600 . ?
C24 H24B 0.9600 . ?
C24 H24C 0.9600 . ?
C25 C26 1.448(9) . ?
C26 H26A 0.9600 . ?
C26 H26B 0.9600 . ?
C26 H26C 0.9600 . ?

loop_
_geom_torsion_atom_site_label_1
_geom_torsion_atom_site_label_2
_geom_torsion_atom_site_label_3
_geom_torsion_atom_site_label_4
_geom_torsion
_geom_torsion_site_symmetry_1
_geom_torsion_site_symmetry_2
_geom_torsion_site_symmetry_3
_geom_torsion_site_symmetry_4
_geom_torsion_publ_flag
N6 Na1 O1 C1 122.2(4) . . . . ?
N5 Na1 O1 C1 -66.6(4) . . . . ?
O5 Na1 O1 C1 37.2(4) . . . . ?
O6 Na1 O1 C1 31.0(3) . . . . ?
O4 Na1 O1 C1 -170(4) . . . . ?
O2 Na1 O1 C1 -154.6(4) . . . . ?
O3 Na1 O1 C1 -151.4(3) . . . . ?
N6 Na1 O1 C7 -87.3(4) . . . . ?
N5 Na1 O1 C7 84.0(4) . . . . ?
O5 Na1 O1 C7 -172.2(3) . . . . ?
O6 Na1 O1 C7 -178.4(4) . . . . ?
O4 Na1 O1 C7 -19(4) . . . . ?
O2 Na1 O1 C7 -4.0(3) . . . . ?
O3 Na1 O1 C7 -0.9(4) . . . . ?
N6 Na1 O2 C9 -60.1(3) . . . . ?
N5 Na1 O2 C9 124.4(4) . . . . ?
O5 Na1 O2 C9 -56.2(9) . . . . ?
O6 Na1 O2 C9 -147.4(3) . . . . ?
O4 Na1 O2 C9 26.8(4) . . . . ?
O1 Na1 O2 C9 -152.6(4) . . . . ?
O3 Na1 O2 C9 30.4(3) . . . . ?
N6 Na1 O2 C8 63.7(3) . . . . ?
N5 Na1 O2 C8 -111.8(3) . . . . ?
O5 Na1 O2 C8 67.6(9) . . . . ?
O6 Na1 O2 C8 -23.6(4) . . . . ?
O4 Na1 O2 C8 150.6(3) . . . . ?
O1 Na1 O2 C8 -28.8(3) . . . . ?
O3 Na1 O2 C8 154.2(3) . . . . ?
N6 Na1 O3 C11 -120.8(4) . . . . ?
N5 Na1 O3 C11 72.2(4) . . . . ?
O5 Na1 O3 C11 -36.6(4) . . . . ?
O6 Na1 O3 C11 -157(3) . . . . ?
O4 Na1 O3 C11 -29.0(3) . . . . ?
O2 Na1 O3 C11 155.0(4) . . . . ?
O1 Na1 O3 C11 151.8(3) . . . . ?
N6 Na1 O3 C10 86.9(4) . . . . ?
N5 Na1 O3 C10 -80.0(4) . . . . ?
O5 Na1 O3 C10 171.2(3) . . . . ?
O6 Na1 O3 C10 50(3) . . . . ?
O4 Na1 O3 C10 178.8(4) . . . . ?
O2 Na1 O3 C10 2.8(3) . . . . ?
O1 Na1 O3 C10 -0.4(4) . . . . ?
N6 Na1 O4 C16 116.7(4) . . . . ?
N5 Na1 O4 C16 -54.2(4) . . . . ?
O5 Na1 O4 C16 -157.8(4) . . . . ?
O6 Na1 O4 C16 -152.6(4) . . . . ?
O2 Na1 O4 C16 33.8(4) . . . . ?
O1 Na1 O4 C16 49(4) . . . . ?
O3 Na1 O4 C16 29.9(4) . . . . ?
N6 Na1 O4 C17 -86.0(4) . . . . ?
N5 Na1 O4 C17 103.1(4) . . . . ?
O5 Na1 O4 C17 -0.5(3) . . . . ?
O6 Na1 O4 C17 4.7(4) . . . . ?
O2 Na1 O4 C17 -168.9(3) . . . . ?
O1 Na1 O4 C17 -154(4) . . . . ?
O3 Na1 O4 C17 -172.8(4) . . . . ?
N6 Na1 O5 C19 -61.0(3) . . . . ?
N5 Na1 O5 C19 114.5(3) . . . . ?
O6 Na1 O5 C19 31.5(3) . . . . ?
O4 Na1 O5 C19 -153.1(3) . . . . ?
O2 Na1 O5 C19 -64.8(9) . . . . ?
O1 Na1 O5 C19 25.8(3) . . . . ?
O3 Na1 O5 C19 -146.0(3) . . . . ?
N6 Na1 O5 C18 60.8(3) . . . . ?
N5 Na1 O5 C18 -123.7(3) . . . . ?
O6 Na1 O5 C18 153.3(3) . . . . ?
O4 Na1 O5 C18 -31.4(3) . . . . ?
O2 Na1 O5 C18 56.9(9) . . . . ?
O1 Na1 O5 C18 147.5(3) . . . . ?
O3 Na1 O5 C18 -24.2(4) . . . . ?
N6 Na1 O6 C6 -120.1(4) . . . . ?
N5 Na1 O6 C6 46.8(4) . . . . ?
O5 Na1 O6 C6 154.5(4) . . . . ?
O4 Na1 O6 C6 149.5(3) . . . . ?
O2 Na1 O6 C6 -36.9(4) . . . . ?
O1 Na1 O6 C6 -31.5(3) . . . . ?
O3 Na1 O6 C6 -84(3) . . . . ?
N6 Na1 O6 C20 86.8(3) . . . . ?
N5 Na1 O6 C20 -106.3(3) . . . . ?
O5 Na1 O6 C20 1.4(3) . . . . ?
O4 Na1 O6 C20 -3.6(4) . . . . ?
O2 Na1 O6 C20 169.9(3) . . . . ?
O1 Na1 O6 C20 175.4(4) . . . . ?
O3 Na1 O6 C20 123(3) . . . . ?
N6 Na1 N5 C21 18.6(17) . . . . ?
O5 Na1 N5 C21 -141.4(10) . . . . ?
O6 Na1 N5 C21 -78.3(10) . . . . ?
O4 Na1 N5 C21 154.9(10) . . . . ?
O2 Na1 N5 C21 38.5(10) . . . . ?
O1 Na1 N5 C21 -23.0(10) . . . . ?
O3 Na1 N5 C21 99.7(10) . . . . ?
N5 Na1 N6 C23 27(2) . . . . ?
O5 Na1 N6 C23 -172.7(14) . . . . ?
O6 Na1 N6 C23 123.5(14) . . . . ?
O4 Na1 N6 C23 -110.6(14) . . . . ?
O2 Na1 N6 C23 6.6(14) . . . . ?
O1 Na1 N6 C23 67.5(14) . . . . ?
O3 Na1 N6 C23 -55.0(14) . . . . ?
C7 O1 C1 C2 -2.0(8) . . . . ?
Na1 O1 C1 C2 149.0(4) . . . . ?
C7 O1 C1 C6 178.7(4) . . . . ?
Na1 O1 C1 C6 -30.3(6) . . . . ?
O1 C1 C2 C3 179.8(5) . . . . ?
C6 C1 C2 C3 -1.0(8) . . . . ?
C1 C2 C3 C4 -1.1(8) . . . . ?
C1 C2 C3 N1 171.1(5) . . . . ?
O8 N1 C3 C2 -140.4(5) . . . . ?
O7 N1 C3 C2 36.1(7) . . . . ?
O8 N1 C3 C4 31.8(8) . . . . ?
O7 N1 C3 C4 -151.7(5) . . . . ?
C2 C3 C4 C5 1.6(8) . . . . ?
N1 C3 C4 C5 -170.3(5) . . . . ?
C2 C3 C4 N2 -175.6(5) . . . . ?
N1 C3 C4 N2 12.4(8) . . . . ?
O9 N2 C4 C5 -136.0(5) . . . . ?
O10 N2 C4 C5 40.1(7) . . . . ?
O9 N2 C4 C3 41.4(7) . . . . ?
O10 N2 C4 C3 -142.5(5) . . . . ?
C3 C4 C5 C6 0.0(8) . . . . ?
N2 C4 C5 C6 177.4(4) . . . . ?
C20 O6 C6 C5 2.3(7) . . . . ?
Na1 O6 C6 C5 -150.4(4) . . . . ?
C20 O6 C6 C1 -177.1(4) . . . . ?
Na1 O6 C6 C1 30.2(6) . . . . ?
C4 C5 C6 O6 178.5(5) . . . . ?
C4 C5 C6 C1 -2.2(8) . . . . ?
O1 C1 C6 O6 1.4(7) . . . . ?
C2 C1 C6 O6 -177.9(5) . . . . ?
O1 C1 C6 C5 -178.0(5) . . . . ?
C2 C1 C6 C5 2.6(8) . . . . ?
C1 O1 C7 C8 -174.7(4) . . . . ?
Na1 O1 C7 C8 34.3(5) . . . . ?
C9 O2 C8 C7 -176.8(4) . . . . ?
Na1 O2 C8 C7 61.2(4) . . . . ?
O1 C7 C8 O2 -63.2(5) . . . . ?
C8 O2 C9 C10 174.4(4) . . . . ?
Na1 O2 C9 C10 -62.8(5) . . . . ?
C11 O3 C10 C9 173.3(4) . . . . ?
Na1 O3 C10 C9 -33.4(5) . . . . ?
O2 C9 C10 O3 64.8(6) . . . . ?
C10 O3 C11 C12 -0.1(8) . . . . ?
Na1 O3 C11 C12 -152.3(4) . . . . ?
C10 O3 C11 C16 180.0(4) . . . . ?
Na1 O3 C11 C16 27.7(6) . . . . ?
O3 C11 C12 C13 178.7(5) . . . . ?
C16 C11 C12 C13 -1.3(8) . . . . ?
C11 C12 C13 C14 0.3(8) . . . . ?
C11 C12 C13 N3 177.6(5) . . . . ?
O12 N3 C13 C12 -126.6(6) . . . . ?
O11 N3 C13 C12 50.1(7) . . . . ?
O12 N3 C13 C14 50.7(8) . . . . ?
O11 N3 C13 C14 -132.6(6) . . . . ?
C12 C13 C14 C15 0.9(8) . . . . ?
N3 C13 C14 C15 -176.2(5) . . . . ?
C12 C13 C14 N4 -173.5(5) . . . . ?
N3 C13 C14 N4 9.4(8) . . . . ?
O13 N4 C14 C13 25.4(8) . . . . ?
O14 N4 C14 C13 -157.7(5) . . . . ?
O13 N4 C14 C15 -149.1(5) . . . . ?
O14 N4 C14 C15 27.8(7) . . . . ?
C13 C14 C15 C16 -1.1(8) . . . . ?
N4 C14 C15 C16 173.6(5) . . . . ?
C17 O4 C16 C15 -7.6(8) . . . . ?
Na1 O4 C16 C15 149.9(4) . . . . ?
C17 O4 C16 C11 173.3(4) . . . . ?
Na1 O4 C16 C11 -29.3(6) . . . . ?
C14 C15 C16 O4 -179.0(5) . . . . ?
C14 C15 C16 C11 0.1(8) . . . . ?
O3 C11 C16 O4 0.3(7) . . . . ?
C12 C11 C16 O4 -179.7(5) . . . . ?
O3 C11 C16 C15 -178.9(5) . . . . ?
C12 C11 C16 C15 1.1(8) . . . . ?
C16 O4 C17 C18 -171.4(4) . . . . ?
Na1 O4 C17 C18 30.0(5) . . . . ?
C19 O5 C18 C17 -177.2(4) . . . . ?
Na1 O5 C18 C17 61.8(5) . . . . ?
O4 C17 C18 O5 -59.5(5) . . . . ?
C18 O5 C19 C20 173.3(4) . . . . ?
Na1 O5 C19 C20 -63.7(4) . . . . ?
C6 O6 C20 C19 173.3(4) . . . . ?
Na1 O6 C20 C19 -32.3(5) . . . . ?
O5 C19 C20 O6 64.2(5) . . . . ?
Na1 N5 C21 C22 50(44) . . . . ?
Na1 N6 C23 C24 -10(19) . . . . ?
